data_2106002
loop_
_publ_author_name
'Decaroli, C.'
'Arevalo-Lopez, A. M.'
'Woodall, C. H.'
'Rodriguez, E. E.'
'Attfield, J. P.'
'Parker, S. F.'
'Stock, C.'

_publ_section_title
;
 (C~4~H~12~N~2~)[CoCl~4~]: tetrahedrally coordinated Co^2+^ without the
 orbital degeneracy
;
_journal_coeditor_code HW5038
_journal_issue 1
_journal_name_full 'Acta Crystallographica Section B'
_journal_page_first
;
;
_journal_paper_doi 10.1107/S2052520614024809
_journal_volume 71
_journal_year 2015
_chemical_formula_moiety 'Cl4 Co, C4 H12 N2'
_chemical_formula_sum 'C4 H12 Cl4 Co N2'
_chemical_formula_weight 288.89
_chemical_name_systematic
;
 ?
;
_space_group_crystal_system orthorhombic
_space_group_IT_number 19
_space_group_name_Hall 'P 2ac 2ab'
_space_group_name_H-M_alt 'P 21 21 21'
_symmetry_space_group_name_Hall 'P 2ac 2ab'
_symmetry_space_group_name_H-M 'P 21 21 21'
_atom_sites_solution_hydrogens geom
_atom_sites_solution_primary iterative
_atom_sites_solution_secondary difmap
_audit_creation_method
;
Olex2 1.2
(compiled 2014.03.20 svn.r2914 for OlexSys, GUI svn.r4816)
;
_cell_angle_alpha 90.00
_cell_angle_beta 90.00
_cell_angle_gamma 90.00
_cell_formula_units_Z 4
_cell_length_a 8.2876(6)
_cell_length_b 11.1324(9)
_cell_length_c 11.9121(9)
_cell_measurement_reflns_used 8051
_cell_measurement_temperature 293
_cell_measurement_theta_max 30.38
_cell_measurement_theta_min 2.50
_cell_volume 1099.02(15)
_computing_molecular_graphics 'Olex2 (Dolomanov et al., 2009)'
_computing_publication_material 'Olex2 (Dolomanov et al., 2009)'
_computing_structure_refinement 'ShelXL (Sheldrick, 2008)'
_computing_structure_solution 'olex2.solve (Bourhis et al., 2013)'
_diffrn_ambient_temperature 293
_diffrn_detector_area_resol_mean 8
_diffrn_measured_fraction_theta_full 0.999
_diffrn_measured_fraction_theta_max 1.000
_diffrn_measurement_device_type 'Bruker APEX-II CCD'
_diffrn_measurement_method '\f and \w scans'
_diffrn_radiation_monochromator graphite
_diffrn_radiation_type MoK\a
_diffrn_radiation_wavelength 0.71073
_diffrn_reflns_av_R_equivalents 0.0502
_diffrn_reflns_limit_h_max 12
_diffrn_reflns_limit_h_min -12
_diffrn_reflns_limit_k_max 17
_diffrn_reflns_limit_k_min -17
_diffrn_reflns_limit_l_max 18
_diffrn_reflns_limit_l_min -18
_diffrn_reflns_number 40260
_diffrn_reflns_theta_full 26.00
_diffrn_reflns_theta_max 33.15
_diffrn_reflns_theta_min 2.50
_diffrn_standards_number 0
_exptl_absorpt_coefficient_mu 2.480
_exptl_absorpt_correction_T_max 0.7465
_exptl_absorpt_correction_T_min 0.6357
_exptl_absorpt_correction_type multi-scan
_exptl_absorpt_process_details
;
SADABS-2008/1 (Bruker,2008) was used for absorption correction.
wR2(int) was 0.0830 before and 0.0581 after correction.
The Ratio of minimum to maximum transmission is 0.8516.
The \l/2 correction factor is 0.0015.
;
_exptl_crystal_colour blue
_exptl_crystal_density_diffrn 1.746
_exptl_crystal_density_method 'not measured'
_exptl_crystal_description prism
_exptl_crystal_F_000 580
_exptl_crystal_size_max 0.2
_exptl_crystal_size_mid 0.2
_exptl_crystal_size_min 0.2
_refine_diff_density_max 0.327
_refine_diff_density_min -0.771
_refine_ls_abs_structure_details 'Flack H D (1983), Acta Cryst. A39, 876-881'
_refine_ls_abs_structure_Flack 0.004(13)
_refine_ls_extinction_method none
_refine_ls_goodness_of_fit_ref 1.068
_refine_ls_hydrogen_treatment constr
_refine_ls_matrix_type full
_refine_ls_number_parameters 100
_refine_ls_number_reflns 4190
_refine_ls_number_restraints 0
_refine_ls_restrained_S_all 1.068
_refine_ls_R_factor_all 0.0436
_refine_ls_R_factor_gt 0.0321
_refine_ls_shift/su_max 0.001
_refine_ls_shift/su_mean 0.000
_refine_ls_structure_factor_coef Fsqd
_refine_ls_weighting_details 'calc w=1/[\s^2^(Fo^2^)+(0.0360P)^2^+0.0620P] where P=(Fo^2^+2Fc^2^)/3'
_refine_ls_weighting_scheme calc
_refine_ls_wR_factor_gt 0.0690
_refine_ls_wR_factor_ref 0.0740
_reflns_number_gt 3465
_reflns_number_total 4190
_reflns_threshold_expression >2sigma(I)
_cod_data_source_file hw5038sup1.cf
_cod_data_source_block I
_cod_database_code 2106002
_cod_database_fobs_code 2106002

loop_
_space_group_symop_id
_space_group_symop_operation_xyz
1 'x, y, z'
2 '-x+1/2, -y, z+1/2'
3 'x+1/2, -y+1/2, -z'
4 '-x, y+1/2, -z+1/2'

loop_
_atom_site_type_symbol
_atom_site_label
_atom_site_fract_x
_atom_site_fract_y
_atom_site_fract_z
_atom_site_U_iso_or_equiv
_atom_site_adp_type
_atom_site_calc_flag
_atom_site_occupancy
Co Co1 0.22854(3) 0.03580(2) 0.59184(2) 0.03279(7) Uani d 1
Cl Cl1 0.43625(6) -0.09778(5) 0.59417(5) 0.03906(11) Uani d 1
Cl Cl2 0.23787(6) 0.14196(4) 0.75416(4) 0.03625(11) Uani d 1
Cl Cl3 0.25139(7) 0.15017(5) 0.43604(4) 0.04321(13) Uani d 1
Cl Cl4 -0.01362(6) -0.06584(5) 0.59817(5) 0.03867(11) Uani d 1
N N1 0.4274(2) 0.52476(17) 0.66435(15) 0.0341(4) Uani d 1
H H1A 0.5188 0.5127 0.7036 0.041 Uiso calc 1
H H1B 0.4549 0.5499 0.5951 0.041 Uiso calc 1
N N2 0.0846(2) 0.52426(18) 0.64591(15) 0.0356(4) Uani d 1
H H2A 0.0529 0.5000 0.7145 0.043 Uiso calc 1
H H2B -0.0045 0.5369 0.6044 0.043 Uiso calc 1
C C1 0.3296(3) 0.6189(2) 0.72043(18) 0.0374(4) Uani d 1
H H1C 0.3905 0.6932 0.7239 0.045 Uiso calc 1
H H1D 0.3048 0.5942 0.7966 0.045 Uiso calc 1
C C2 0.1757(3) 0.6388(2) 0.6564(2) 0.0433(5) Uani d 1
H H2C 0.1099 0.6978 0.6951 0.052 Uiso calc 1
H H2D 0.2004 0.6697 0.5823 0.052 Uiso calc 1
C C3 0.1824(2) 0.42830(19) 0.59315(18) 0.0348(4) Uani d 1
H H3A 0.2059 0.4499 0.5160 0.042 Uiso calc 1
H H3B 0.1214 0.3539 0.5926 0.042 Uiso calc 1
C C4 0.3374(3) 0.4099(2) 0.6556(2) 0.0391(5) Uani d 1
H H4A 0.3145 0.3794 0.7302 0.047 Uiso calc 1
H H4B 0.4029 0.3509 0.6167 0.047 Uiso calc 1

loop_
_atom_site_aniso_label
_atom_site_aniso_U_11
_atom_site_aniso_U_22
_atom_site_aniso_U_33
_atom_site_aniso_U_12
_atom_site_aniso_U_13
_atom_site_aniso_U_23
Co1 0.02726(13) 0.03873(13) 0.03238(12) -0.00125(10) -0.00037(12) 0.00253(11)
Cl1 0.0350(2) 0.0445(3) 0.0377(2) 0.00632(19) 0.0022(2) 0.0049(2)
Cl2 0.0319(2) 0.0375(2) 0.0393(2) -0.0031(2) 0.0008(2) -0.00246(18)
Cl3 0.0444(3) 0.0469(3) 0.0384(2) 0.0014(3) 0.0020(2) 0.0102(2)
Cl4 0.0319(2) 0.0502(3) 0.0339(2) -0.00842(19) -0.0015(2) 0.0005(2)
N1 0.0239(8) 0.0445(9) 0.0339(8) -0.0040(8) -0.0024(7) -0.0008(7)
N2 0.0239(8) 0.0462(10) 0.0367(9) 0.0033(8) 0.0007(7) -0.0002(8)
C1 0.0393(11) 0.0346(10) 0.0384(10) -0.0053(8) -0.0008(9) -0.0044(9)
C2 0.0389(12) 0.0336(11) 0.0574(14) 0.0069(9) -0.0028(11) 0.0003(10)
C3 0.0279(9) 0.0397(9) 0.0366(9) -0.0013(7) -0.0024(9) -0.0076(9)
C4 0.0313(11) 0.0345(10) 0.0517(13) 0.0031(9) -0.0034(10) -0.0047(10)

loop_
_atom_type_symbol
_atom_type_description
_atom_type_scat_dispersion_real
_atom_type_scat_dispersion_imag
_atom_type_scat_source
C C 0.0033 0.0016 'International Tables Vol C Tables 4.2.6.8 and 6.1.1.4'
H H 0.0000 0.0000 'International Tables Vol C Tables 4.2.6.8 and 6.1.1.4'
Cl Cl 0.1484 0.1585 'International Tables Vol C Tables 4.2.6.8 and 6.1.1.4'
Co Co 0.3494 0.9721 'International Tables Vol C Tables 4.2.6.8 and 6.1.1.4'
N N 0.0061 0.0033 'International Tables Vol C Tables 4.2.6.8 and 6.1.1.4'

loop_
_geom_angle_atom_site_label_1
_geom_angle_atom_site_label_2
_geom_angle_atom_site_label_3
_geom_angle
Cl1 Co1 Cl4 109.73(2)
Cl2 Co1 Cl1 107.73(2)
Cl2 Co1 Cl4 104.93(2)
Cl3 Co1 Cl1 108.36(2)
Cl3 Co1 Cl2 113.83(2)
Cl3 Co1 Cl4 112.12(2)
H1A N1 H1B 108.0
C1 N1 H1A 109.3
C1 N1 H1B 109.3
C1 N1 C4 111.42(17)
C4 N1 H1A 109.3
C4 N1 H1B 109.3
H2A N2 H2B 107.9
C2 N2 H2A 109.2
C2 N2 H2B 109.2
C3 N2 H2A 109.2
C3 N2 H2B 109.2
C3 N2 C2 112.11(17)
N1 C1 H1C 109.7
N1 C1 H1D 109.7
N1 C1 C2 109.85(18)
H1C C1 H1D 108.2
C2 C1 H1C 109.7
C2 C1 H1D 109.7
N2 C2 C1 110.31(18)
N2 C2 H2C 109.6
N2 C2 H2D 109.6
C1 C2 H2C 109.6
C1 C2 H2D 109.6
H2C C2 H2D 108.1
N2 C3 H3A 109.5
N2 C3 H3B 109.5
N2 C3 C4 110.93(17)
H3A C3 H3B 108.0
C4 C3 H3A 109.5
C4 C3 H3B 109.5
N1 C4 C3 110.34(18)
N1 C4 H4A 109.6
N1 C4 H4B 109.6
C3 C4 H4A 109.6
C3 C4 H4B 109.6
H4A C4 H4B 108.1

loop_
_geom_bond_atom_site_label_1
_geom_bond_atom_site_label_2
_geom_bond_distance
Co1 Cl1 2.2749(6)
Co1 Cl2 2.2674(6)
Co1 Cl3 2.2586(6)
Co1 Cl4 2.3052(6)
N1 H1A 0.9000
N1 H1B 0.9000
N1 C1 1.484(3)
N1 C4 1.485(3)
N2 H2A 0.9000
N2 H2B 0.9000
N2 C2 1.487(3)
N2 C3 1.481(3)
C1 H1C 0.9700
C1 H1D 0.9700
C1 C2 1.503(3)
C2 H2C 0.9700
C2 H2D 0.9700
C3 H3A 0.9700
C3 H3B 0.9700
C3 C4 1.499(3)
C4 H4A 0.9700
C4 H4B 0.9700

loop_
_geom_torsion_atom_site_label_1
_geom_torsion_atom_site_label_2
_geom_torsion_atom_site_label_3
_geom_torsion_atom_site_label_4
_geom_torsion
N1 C1 C2 N2 56.7(2)
N2 C3 C4 N1 -55.2(2)
C1 N1 C4 C3 57.5(2)
C2 N2 C3 C4 55.2(2)
C3 N2 C2 C1 -56.0(2)
C4 N1 C1 C2 -58.4(2)
